data_7219013
loop_
_publ_author_name
'Li, Qipeng'
'Jiang, Xiang'
'Du, Shaowu'

_publ_section_title
;
 Solvent-dependent assemblies, structure diversities and magnetic
 properties of two homochiral Co(ii)/Na(i) coordination polymers
;
_journal_issue 3
_journal_name_full 'RSC Adv.'
_journal_page_first 1785
_journal_paper_doi 10.1039/C4RA09263E
_journal_volume 5
_journal_year 2014
_chemical_absolute_configuration S
_chemical_formula_sum 'C7 H14 Co N Na O7'
_chemical_formula_weight 306.11
_chemical_name_systematic
; 
 ? 
;
_space_group_IT_number 19
_symmetry_cell_setting orthorhombic
_symmetry_space_group_name_Hall 'P 2ac 2ab'
_symmetry_space_group_name_H-M 'P 21 21 21'
_atom_sites_solution_hydrogens geom
_atom_sites_solution_primary direct
_atom_sites_solution_secondary difmap
_audit_creation_method SHELXL-97
_cell_angle_alpha 90.00
_cell_angle_beta 90.00
_cell_angle_gamma 90.00
_cell_formula_units_Z 4
_cell_length_a 7.0082(5)
_cell_length_b 12.1505(7)
_cell_length_c 13.9281(11)
_cell_measurement_reflns_used 3752
_cell_measurement_temperature 293(2)
_cell_measurement_theta_max 27.4856
_cell_measurement_theta_min 2.9066
_cell_volume 1186.02(14)
_computing_structure_refinement 'SHELXL-97 (Sheldrick, 1997)'
_computing_structure_solution 'SHELXS-97 (Sheldrick, 1990)'
_diffrn_ambient_temperature 293(2)
_diffrn_measured_fraction_theta_full 0.994
_diffrn_measured_fraction_theta_max 0.994
_diffrn_radiation_monochromator graphite
_diffrn_radiation_source 'fine-focus sealed tube'
_diffrn_radiation_type MoK\a
_diffrn_radiation_wavelength 0.71073
_diffrn_reflns_av_R_equivalents 0.0147
_diffrn_reflns_av_sigmaI/netI 0.0209
_diffrn_reflns_limit_h_max 8
_diffrn_reflns_limit_h_min -8
_diffrn_reflns_limit_k_max 14
_diffrn_reflns_limit_k_min -11
_diffrn_reflns_limit_l_max 16
_diffrn_reflns_limit_l_min -16
_diffrn_reflns_number 7115
_diffrn_reflns_theta_full 25.00
_diffrn_reflns_theta_max 25.00
_diffrn_reflns_theta_min 2.92
_exptl_absorpt_coefficient_mu 1.505
_exptl_absorpt_correction_T_max 1.0000
_exptl_absorpt_correction_T_min 0.8453
_exptl_absorpt_correction_type multi-scan
_exptl_crystal_colour Red
_exptl_crystal_density_diffrn 1.714
_exptl_crystal_density_method 'not measured'
_exptl_crystal_description Prism
_exptl_crystal_F_000 628
_exptl_crystal_size_max 0.6000
_exptl_crystal_size_mid 0.4000
_exptl_crystal_size_min 0.3000
_refine_diff_density_max 0.450
_refine_diff_density_min -0.551
_refine_diff_density_rms 0.074
_refine_ls_abs_structure_details 'Flack H D (1983), Acta Cryst. A39, 876-881'
_refine_ls_abs_structure_Flack 0.02(2)
_refine_ls_extinction_method none
_refine_ls_goodness_of_fit_ref 1.097
_refine_ls_hydrogen_treatment mixed
_refine_ls_matrix_type full
_refine_ls_number_parameters 154
_refine_ls_number_reflns 2084
_refine_ls_number_restraints 0
_refine_ls_restrained_S_all 1.097
_refine_ls_R_factor_all 0.0315
_refine_ls_R_factor_gt 0.0310
_refine_ls_shift/su_max 0.001
_refine_ls_shift/su_mean 0.000
_refine_ls_structure_factor_coef Fsqd
_refine_ls_weighting_details 'calc w=1/[\s^2^(Fo^2^)+(0.0543P)^2^+0.7524P] where P=(Fo^2^+2Fc^2^)/3'
_refine_ls_weighting_scheme calc
_refine_ls_wR_factor_gt 0.0849
_refine_ls_wR_factor_ref 0.0853
_reflns_number_gt 2041
_reflns_number_total 2084
_reflns_threshold_expression >2sigma(I)
_cod_data_source_file c4ra09263e2.cif
_cod_data_source_block S-1
_cod_depositor_comments
;
The following automatic conversions were performed:

'_exptl_absorpt_correction_type' value 'Multi-scan' changed to
'multi-scan' according to
/usr/data/users/saulius/crontab/automatic-downloads/rss-feeds/RSC/lib/dictionaries/cif_core.dic
dictionary named 'cif_core.dic' version 2.4.2 from 2011-04-26.

Automatic conversion script
Id: cif_fix_values 2935 2014-11-11 08:27:57Z andrius 
;
_cod_original_sg_symbol_H-M P2(1)2(1)2(1)
_cod_database_code 7219013

loop_
_symmetry_equiv_pos_as_xyz
'x, y, z'
'-x+1/2, -y, z+1/2'
'-x, y+1/2, -z+1/2'
'x+1/2, -y+1/2, -z'

loop_
_atom_site_label
_atom_site_type_symbol
_atom_site_fract_x
_atom_site_fract_y
_atom_site_fract_z
_atom_site_U_iso_or_equiv
_atom_site_adp_type
_atom_site_occupancy
_atom_site_symmetry_multiplicity
_atom_site_calc_flag
_atom_site_refinement_flags
Co1 Co 0.34229(6) 1.13475(3) 0.64216(3) 0.01905(14) Uani 1 1 d .
Na1 Na -0.1460(4) 1.1549(2) 0.79618(19) 0.0897(8) Uani 1 1 d .
C1 C 0.3147(5) 0.8933(3) 0.6512(2) 0.0263(7) Uani 1 1 d .
H1A H 0.4069 0.8736 0.7002 0.032 Uiso 1 1 calc R
H1B H 0.2815 0.8269 0.6163 0.032 Uiso 1 1 calc R
C2 C 0.1379(5) 0.9389(3) 0.6989(2) 0.0282(8) Uani 1 1 d .
C3 C 0.3175(6) 0.9667(3) 0.4871(2) 0.0280(8) Uani 1 1 d .
H3A H 0.2410 0.9004 0.4830 0.034 Uiso 1 1 calc R
H3B H 0.4194 0.9605 0.4403 0.034 Uiso 1 1 calc R
C4 C 0.1926(5) 1.0652(3) 0.4604(2) 0.0222(7) Uani 1 1 d .
C5 C 0.6167(5) 0.9664(3) 0.5858(2) 0.0253(7) Uani 1 1 d .
H5A H 0.6560 0.9685 0.6533 0.030 Uiso 1 1 calc R
C6 C 0.6971(5) 1.0679(3) 0.5382(3) 0.0361(9) Uani 1 1 d .
H6A H 0.8346 1.0698 0.5462 0.043 Uiso 1 1 calc R
H6B H 0.6692 1.0664 0.4700 0.043 Uiso 1 1 calc R
C7 C 0.6978(5) 0.8606(3) 0.5426(3) 0.0363(9) Uani 1 1 d .
H7A H 0.6431 0.7982 0.5747 0.054 Uiso 1 1 calc R
H7B H 0.8338 0.8597 0.5506 0.054 Uiso 1 1 calc R
H7C H 0.6672 0.8575 0.4755 0.054 Uiso 1 1 calc R
O1 O 0.1171(3) 1.0430(2) 0.69918(18) 0.0319(6) Uani 1 1 d .
O2 O 0.0253(4) 0.8737(2) 0.7367(2) 0.0470(8) Uani 1 1 d .
O3 O 0.0889(4) 1.0562(2) 0.38842(17) 0.0316(6) Uani 1 1 d .
O4 O 0.2043(4) 1.15078(19) 0.51160(17) 0.0302(6) Uani 1 1 d .
O5 O 0.6137(4) 1.1635(2) 0.58090(19) 0.0318(6) Uani 1 1 d .
O6 O 0.2969(4) 1.30148(19) 0.66983(18) 0.0308(6) Uani 1 1 d .
H6C H 0.3113 1.3513 0.6226 0.037 Uiso 1 1 d R
H6D H 0.2627 1.3235 0.7291 0.037 Uiso 1 1 d R
O7 O 0.4765(4) 1.1203(2) 0.77354(16) 0.0331(6) Uani 1 1 d .
H7D H 0.5362 1.0572 0.7891 0.040 Uiso 1 1 d R
H7E H 0.4755 1.1769 0.8152 0.040 Uiso 1 1 d R
N1 N 0.4027(4) 0.9732(2) 0.58408(19) 0.0186(6) Uani 1 1 d .

loop_
_atom_site_aniso_label
_atom_site_aniso_U_11
_atom_site_aniso_U_22
_atom_site_aniso_U_33
_atom_site_aniso_U_23
_atom_site_aniso_U_13
_atom_site_aniso_U_12
Co1 0.0214(2) 0.0153(2) 0.0204(2) 0.00097(17) 0.00140(17) 0.00017(17)
Na1 0.0799(16) 0.096(2) 0.0934(18) -0.0134(14) 0.0099(14) 0.0094(16)
C1 0.0303(17) 0.0163(15) 0.0322(17) 0.0034(13) 0.0062(16) 0.0005(13)
C2 0.0248(17) 0.0241(18) 0.0355(18) 0.0016(14) 0.0025(16) -0.0041(15)
C3 0.034(2) 0.0213(17) 0.0287(17) -0.0046(13) -0.0101(16) 0.0110(16)
C4 0.0242(17) 0.0209(17) 0.0214(15) 0.0003(13) 0.0002(14) 0.0008(13)
C5 0.0196(16) 0.0280(18) 0.0282(17) 0.0027(14) 0.0007(14) 0.0042(14)
C6 0.0277(19) 0.034(2) 0.046(2) 0.0031(17) 0.0163(17) 0.0011(15)
C7 0.034(2) 0.033(2) 0.041(2) 0.0003(17) 0.0056(16) 0.0177(18)
O1 0.0272(14) 0.0224(13) 0.0462(15) 0.0009(11) 0.0141(12) 0.0034(11)
O2 0.0349(14) 0.0300(15) 0.076(2) 0.0144(15) 0.0242(14) -0.0048(13)
O3 0.0332(13) 0.0314(14) 0.0302(13) -0.0035(11) -0.0119(11) 0.0101(11)
O4 0.0417(14) 0.0186(12) 0.0304(12) -0.0015(10) -0.0124(10) 0.0060(11)
O5 0.0316(13) 0.0243(13) 0.0394(14) 0.0040(10) 0.0123(11) -0.0015(10)
O6 0.0392(15) 0.0173(12) 0.0359(13) -0.0028(10) 0.0116(11) -0.0011(10)
O7 0.0389(14) 0.0336(15) 0.0267(13) 0.0072(12) -0.0043(11) -0.0044(12)
N1 0.0184(12) 0.0171(13) 0.0202(13) 0.0016(10) 0.0025(11) 0.0028(10)

loop_
_atom_type_symbol
_atom_type_description
_atom_type_scat_dispersion_real
_atom_type_scat_dispersion_imag
_atom_type_scat_source
C C 0.0033 0.0016 'International Tables Vol C Tables 4.2.6.8 and 6.1.1.4'
H H 0.0000 0.0000 'International Tables Vol C Tables 4.2.6.8 and 6.1.1.4'
N N 0.0061 0.0033 'International Tables Vol C Tables 4.2.6.8 and 6.1.1.4'
O O 0.0106 0.0060 'International Tables Vol C Tables 4.2.6.8 and 6.1.1.4'
Na Na 0.0362 0.0249 'International Tables Vol C Tables 4.2.6.8 and 6.1.1.4'
Co Co 0.3494 0.9721 'International Tables Vol C Tables 4.2.6.8 and 6.1.1.4'

loop_
_geom_angle_atom_site_label_1
_geom_angle_atom_site_label_2
_geom_angle_atom_site_label_3
_geom_angle
_geom_angle_site_symmetry_1
_geom_angle_site_symmetry_3
O4 Co1 O7 179.04(11) . .
O4 Co1 O1 91.79(11) . .
O7 Co1 O1 87.81(10) . .
O4 Co1 O6 89.98(10) . .
O7 Co1 O6 89.33(11) . .
O1 Co1 O6 109.42(10) . .
O4 Co1 O5 92.88(11) . .
O7 Co1 O5 87.81(10) . .
O1 Co1 O5 157.16(10) . .
O6 Co1 O5 92.93(10) . .
O4 Co1 N1 81.29(9) . .
O7 Co1 N1 99.49(11) . .
O1 Co1 N1 78.82(10) . .
O6 Co1 N1 168.29(10) . .
O5 Co1 N1 79.83(10) . .
O1 Na1 O7 122.76(13) . 1_455
O1 Na1 O2 101.00(12) . 3_556
O7 Na1 O2 114.90(14) 1_455 3_556
N1 C1 C2 112.3(3) . .
O2 C2 O1 124.2(3) . .
O2 C2 C1 118.5(3) . .
O1 C2 C1 117.3(3) . .
N1 C3 C4 114.3(3) . .
O3 C4 O4 124.4(3) . .
O3 C4 C3 117.5(3) . .
O4 C4 C3 118.0(3) . .
N1 C5 C6 108.8(3) . .
N1 C5 C7 114.2(3) . .
C6 C5 C7 112.1(3) . .
O5 C6 C5 109.2(3) . .
C2 O1 Co1 116.2(2) . .
C2 O1 Na1 126.1(2) . .
Co1 O1 Na1 116.38(13) . .
C2 O2 Na1 110.0(2) . 3_546
C4 O4 Co1 116.7(2) . .
C6 O5 Co1 113.6(2) . .
Co1 O7 Na1 122.49(12) . 1_655
C3 N1 C1 111.9(3) . .
C3 N1 C5 114.5(3) . .
C1 N1 C5 111.7(3) . .
C3 N1 Co1 108.06(19) . .
C1 N1 Co1 106.05(19) . .
C5 N1 Co1 103.8(2) . .

loop_
_geom_bond_atom_site_label_1
_geom_bond_atom_site_label_2
_geom_bond_distance
_geom_bond_site_symmetry_2
Co1 O4 2.069(2) .
Co1 O7 2.065(2) .
Co1 O1 2.089(2) .
Co1 O6 2.087(2) .
Co1 O5 2.114(2) .
Co1 N1 2.165(3) .
Na1 O1 2.659(3) .
Na1 O7 2.697(4) 1_455
Na1 O2 2.828(4) 3_556
C1 N1 1.482(4) .
C1 C2 1.511(5) .
C2 O2 1.236(4) .
C2 O1 1.274(5) .
C3 N1 1.479(4) .
C3 C4 1.528(4) .
C4 O3 1.243(4) .
C4 O4 1.264(4) .
C5 N1 1.502(4) .
C5 C6 1.509(5) .
C5 C7 1.529(5) .
C6 O5 1.430(5) .
O2 Na1 2.828(4) 3_546
O7 Na1 2.697(4) 1_655
